data_4024797
loop_
_publ_author_name
'Guillaume Lessene'
'Brian J. Smith'
'Robert W. Gable'
'Jonathan B. Baell'

_publ_section_title
;
Characterization of the Two Fundamental Conformations of Benzoylureas and
Elucidation of the Factors That Facilitate Their Conformational Interchange
;
_journal_name_full 'Journal of Organic Chemistry'
_journal_page_first 6511
_journal_page_last 6525
_journal_paper_doi 10.1021/jo900871a
_journal_volume 74
_journal_year 2009
_chemical_formula_moiety 'C15 H22 N2 O2'
_chemical_formula_sum 'C15 H22 N2 O2'
_chemical_formula_weight 262.35
_chemical_name_systematic
;
  ?
;
_space_group_IT_number 2
_symmetry_cell_setting triclinic
_symmetry_space_group_name_Hall '-P 1'
_symmetry_space_group_name_H-M 'P -1'
_atom_sites_solution_hydrogens difmap
_atom_sites_solution_primary direct
_atom_sites_solution_secondary difmap
_audit_creation_method SHELXL-97
_cell_angle_alpha 104.918(9)
_cell_angle_beta 92.653(7)
_cell_angle_gamma 111.225(5)
_cell_formula_units_Z 2
_cell_length_a 8.6456(5)
_cell_length_b 9.0647(8)
_cell_length_c 10.9868(12)
_cell_measurement_reflns_used 25
_cell_measurement_temperature 293(1)
_cell_measurement_theta_max 33.2
_cell_measurement_theta_min 21.2
_cell_volume 766.22(12)
_computing_cell_refinement 'CAD-4 Software'
_computing_data_collection 'CAD-4 Software (Enraf-Nonius, 1989)'
_computing_data_reduction 'PROCESS_DATA (Gable et al. 1993)'
_computing_molecular_graphics 'ORTEPII (Johnson, 1976)'
_computing_publication_material SHELXL
_computing_structure_refinement 'SHELXL-97 (Sheldrick, 1997)'
_computing_structure_solution 'SHELXS-97 (Sheldrick, 1990)'
_diffrn_ambient_temperature 293(1)
_diffrn_measured_fraction_theta_full 1.000
_diffrn_measured_fraction_theta_max 1.000
_diffrn_measurement_device_type 'Enraf-Nonius CAD-4MachS diffractometer'
_diffrn_measurement_method \w:2\q
_diffrn_radiation_monochromator 'Ni filter'
_diffrn_radiation_source 'fine-focus sealed tube'
_diffrn_radiation_type CuK\a
_diffrn_radiation_wavelength 1.54180
_diffrn_reflns_av_R_equivalents 0.0156
_diffrn_reflns_av_sigmaI/netI 0.0221
_diffrn_reflns_limit_h_max 10
_diffrn_reflns_limit_h_min -10
_diffrn_reflns_limit_k_max 11
_diffrn_reflns_limit_k_min -11
_diffrn_reflns_limit_l_max 13
_diffrn_reflns_limit_l_min -13
_diffrn_reflns_number 6185
_diffrn_reflns_theta_full 74.88
_diffrn_reflns_theta_max 74.88
_diffrn_reflns_theta_min 4.22
_diffrn_standards_decay_% 5
_diffrn_standards_interval_time 160
_diffrn_standards_number 3
_exptl_absorpt_coefficient_mu 0.605
_exptl_absorpt_correction_T_max 0.9716
_exptl_absorpt_correction_T_min 0.8562
_exptl_absorpt_correction_type gaussian
_exptl_absorpt_process_details 'Sheldrick, 1976 (modified for Intensity)'
_exptl_crystal_colour colourless
_exptl_crystal_density_diffrn 1.137
_exptl_crystal_density_method 'not measured'
_exptl_crystal_description needle
_exptl_crystal_F_000 284
_exptl_crystal_size_max 0.50
_exptl_crystal_size_mid 0.05
_exptl_crystal_size_min 0.05
_refine_diff_density_max 0.158
_refine_diff_density_min -0.149
_refine_diff_density_rms 0.030
_refine_ls_extinction_coef 0.0294(18)
_refine_ls_extinction_expression Fc^*^=kFc[1+0.001xFc^2^\l^3^/sin(2\q)]^-1/4^
_refine_ls_extinction_method SHELXL
_refine_ls_goodness_of_fit_ref 1.031
_refine_ls_hydrogen_treatment mixed
_refine_ls_matrix_type full
_refine_ls_number_parameters 215
_refine_ls_number_reflns 3148
_refine_ls_number_restraints 0
_refine_ls_restrained_S_all 1.031
_refine_ls_R_factor_all 0.0524
_refine_ls_R_factor_gt 0.0402
_refine_ls_shift/su_max 0.000
_refine_ls_shift/su_mean 0.000
_refine_ls_structure_factor_coef Fsqd
_refine_ls_weighting_details 'calc w=1/[\s^2^(Fo^2^)+(0.0550P)^2^+0.1275P] where P=(Fo^2^+2Fc^2^)/3'
_refine_ls_weighting_scheme calc
_refine_ls_wR_factor_gt 0.1071
_refine_ls_wR_factor_ref 0.1160
_reflns_number_gt 2490
_reflns_number_total 3148
_reflns_threshold_expression >2\s(I)
_cod_data_source_file jo900871a_si_002.cif
_cod_data_source_block jb_18
_cod_depositor_comments
;
The following automatic conversions were performed:
'_symmetry_cell_setting' value 'Triclinic' changed to 'triclinic'
according to '/home/saulius/struct/CIF-dictionaries/cif_core.dic'
dictionary named 'cif_core.dic' version 2.4.1 from 2010-06-29.

Automatic conversion script
Id: cif_fix_enum 1527 2010-12-29 10:47:43Z saulius 
;
_cod_database_code 4024797

loop_
_symmetry_equiv_pos_as_xyz
'x, y, z'
'-x, -y, -z'

loop_
_atom_site_label
_atom_site_type_symbol
_atom_site_fract_x
_atom_site_fract_y
_atom_site_fract_z
_atom_site_U_iso_or_equiv
_atom_site_adp_type
_atom_site_occupancy
_atom_site_symmetry_multiplicity
_atom_site_calc_flag
_atom_site_refinement_flags
_atom_site_disorder_assembly
_atom_site_disorder_group
C1 C 0.16148(15) 0.62556(16) 0.21800(12) 0.0422(3) Uani 1 1 d . . .
C2 C 0.17660(19) 0.6621(2) 0.35005(14) 0.0546(4) Uani 1 1 d . . .
C3 C 0.2606(2) 0.8231(2) 0.42565(16) 0.0669(5) Uani 1 1 d . . .
C4 C 0.3291(2) 0.9482(2) 0.37129(17) 0.0662(4) Uani 1 1 d . . .
C5 C 0.3159(2) 0.91338(19) 0.24075(17) 0.0591(4) Uani 1 1 d . . .
C6 C 0.23404(18) 0.75211(18) 0.16433(15) 0.0499(3) Uani 1 1 d . . .
C7 C 0.08476(16) 0.45189(16) 0.13200(12) 0.0422(3) Uani 1 1 d . . .
O1 O 0.14750(13) 0.40843(13) 0.03879(10) 0.0562(3) Uani 1 1 d . . .
N1 N -0.05084(14) 0.34047(13) 0.16508(10) 0.0439(3) Uani 1 1 d . . .
C8 C -0.08123(19) 0.16153(17) 0.11986(15) 0.0519(4) Uani 1 1 d . . .
C9 C -0.2658(2) 0.0509(2) 0.09568(18) 0.0707(5) Uani 1 1 d . . .
H9A H -0.2812 -0.0594 0.0474 0.104(7) Uiso 1 1 calc R . .
H9B H -0.3278 0.0928 0.0486 0.081(6) Uiso 1 1 calc R . .
H9C H -0.3055 0.0490 0.1756 0.087(6) Uiso 1 1 calc R . .
C10 C 0.0185(2) 0.1181(2) 0.2115(2) 0.0741(5) Uani 1 1 d . . .
H10A H -0.0192 0.1362 0.2928 0.087(7) Uiso 1 1 calc R . .
H10B H 0.1355 0.1866 0.2212 0.109(8) Uiso 1 1 calc R . .
H10C H 0.0025 0.0038 0.1787 0.085(6) Uiso 1 1 calc R . .
C11 C -0.15898(17) 0.38813(17) 0.24789(13) 0.0465(3) Uani 1 1 d . . .
O2 O -0.19298(17) 0.33223(16) 0.33672(12) 0.0725(4) Uani 1 1 d . . .
N2 N -0.22025(14) 0.48895(14) 0.21291(12) 0.0457(3) Uani 1 1 d . . .
C12 C -0.32871(19) 0.56183(19) 0.28430(16) 0.0572(4) Uani 1 1 d . . .
C13 C -0.3592(3) 0.6749(3) 0.2152(2) 0.0923(7) Uani 1 1 d . . .
H13A H -0.4195 0.6109 0.1311 0.118(5) Uiso 1 1 calc R . .
H13B H -0.2535 0.7556 0.2090 0.118(5) Uiso 1 1 calc R . .
H13C H -0.4240 0.7302 0.2614 0.118(5) Uiso 1 1 calc R . .
C14 C -0.4952(3) 0.4259(3) 0.2840(3) 0.1076(9) Uani 1 1 d . . .
H14A H -0.4759 0.3514 0.3252 0.140(6) Uiso 1 1 calc R . .
H14B H -0.5490 0.3662 0.1977 0.140(6) Uiso 1 1 calc R . .
H14C H -0.5661 0.4742 0.3289 0.140(6) Uiso 1 1 calc R . .
C15 C -0.2404(4) 0.6590(4) 0.4193(2) 0.1103(9) Uani 1 1 d . . .
H15A H -0.1386 0.7479 0.4174 0.139(6) Uiso 1 1 calc R . .
H15B H -0.2142 0.5871 0.4599 0.139(6) Uiso 1 1 calc R . .
H15C H -0.3125 0.7036 0.4662 0.139(6) Uiso 1 1 calc R . .
H2 H 0.130(2) 0.574(2) 0.3891(16) 0.062(5) Uiso 1 1 d . . .
H3 H 0.269(3) 0.848(2) 0.516(2) 0.090(6) Uiso 1 1 d . . .
H4 H 0.389(3) 1.061(3) 0.4253(19) 0.081(6) Uiso 1 1 d . . .
H5 H 0.362(2) 1.001(2) 0.2010(17) 0.074(5) Uiso 1 1 d . . .
H6 H 0.227(2) 0.7246(19) 0.0735(16) 0.055(4) Uiso 1 1 d . . .
H8 H -0.039(2) 0.152(2) 0.0392(17) 0.067(5) Uiso 1 1 d . . .
H2N H -0.198(2) 0.511(2) 0.1437(16) 0.055(4) Uiso 1 1 d . . .

loop_
_atom_site_aniso_label
_atom_site_aniso_U_11
_atom_site_aniso_U_22
_atom_site_aniso_U_33
_atom_site_aniso_U_23
_atom_site_aniso_U_13
_atom_site_aniso_U_12
C1 0.0381(6) 0.0483(7) 0.0443(7) 0.0177(6) 0.0080(5) 0.0185(5)
C2 0.0534(8) 0.0615(9) 0.0479(8) 0.0213(7) 0.0066(6) 0.0180(7)
C3 0.0676(10) 0.0720(11) 0.0474(9) 0.0094(8) 0.0016(7) 0.0180(8)
C4 0.0628(10) 0.0540(9) 0.0680(11) 0.0054(8) -0.0015(8) 0.0171(8)
C5 0.0583(9) 0.0491(8) 0.0703(10) 0.0230(7) 0.0053(7) 0.0179(7)
C6 0.0515(8) 0.0510(8) 0.0494(8) 0.0203(6) 0.0066(6) 0.0188(6)
C7 0.0420(7) 0.0486(7) 0.0440(7) 0.0204(6) 0.0125(5) 0.0212(6)
O1 0.0587(6) 0.0576(6) 0.0548(6) 0.0176(5) 0.0267(5) 0.0227(5)
N1 0.0467(6) 0.0434(6) 0.0487(6) 0.0191(5) 0.0170(5) 0.0207(5)
C8 0.0577(8) 0.0436(7) 0.0560(8) 0.0158(6) 0.0183(7) 0.0196(6)
C9 0.0680(11) 0.0586(10) 0.0755(12) 0.0306(9) 0.0023(9) 0.0069(8)
C10 0.0696(11) 0.0597(10) 0.1045(15) 0.0310(10) 0.0089(10) 0.0340(9)
C11 0.0483(7) 0.0511(7) 0.0496(7) 0.0235(6) 0.0198(6) 0.0225(6)
O2 0.0976(9) 0.0916(9) 0.0711(7) 0.0547(7) 0.0492(7) 0.0596(7)
N2 0.0456(6) 0.0516(6) 0.0513(7) 0.0253(5) 0.0204(5) 0.0233(5)
C12 0.0560(8) 0.0608(9) 0.0717(10) 0.0284(8) 0.0309(7) 0.0333(7)
C13 0.1022(16) 0.1022(15) 0.1267(19) 0.0657(15) 0.0558(14) 0.0746(14)
C14 0.0706(13) 0.0990(16) 0.182(3) 0.0655(17) 0.0730(16) 0.0424(12)
C15 0.137(2) 0.130(2) 0.0804(15) 0.0002(14) 0.0254(14) 0.0902(19)

loop_
_atom_type_symbol
_atom_type_description
_atom_type_scat_dispersion_real
_atom_type_scat_dispersion_imag
_atom_type_scat_source
C C 0.0181 0.0091 'International Tables Vol C Tables 4.2.6.8 and 6.1.1.4'
H H 0.0000 0.0000 'International Tables Vol C Tables 4.2.6.8 and 6.1.1.4'
N N 0.0311 0.0180 'International Tables Vol C Tables 4.2.6.8 and 6.1.1.4'
O O 0.0492 0.0322 'International Tables Vol C Tables 4.2.6.8 and 6.1.1.4'

loop_
_geom_angle_atom_site_label_1
_geom_angle_atom_site_label_2
_geom_angle_atom_site_label_3
_geom_angle
_geom_angle_site_symmetry_1
_geom_angle_site_symmetry_3
_geom_angle_publ_flag
C6 C1 C2 119.19(13) . . ?
C6 C1 C7 118.35(12) . . ?
C2 C1 C7 122.16(12) . . ?
C3 C2 C1 119.96(15) . . ?
C3 C2 H2 120.0(10) . . ?
C1 C2 H2 120.1(10) . . ?
C4 C3 C2 120.36(16) . . ?
C4 C3 H3 119.9(12) . . ?
C2 C3 H3 119.7(12) . . ?
C3 C4 C5 120.18(16) . . ?
C3 C4 H4 119.9(11) . . ?
C5 C4 H4 119.9(12) . . ?
C4 C5 C6 119.85(16) . . ?
C4 C5 H5 121.0(11) . . ?
C6 C5 H5 119.2(11) . . ?
C5 C6 C1 120.43(15) . . ?
C5 C6 H6 121.2(9) . . ?
C1 C6 H6 118.3(9) . . ?
O1 C7 N1 121.21(12) . . ?
O1 C7 C1 120.38(12) . . ?
N1 C7 C1 118.28(11) . . ?
C7 N1 C11 123.59(11) . . ?
C7 N1 C8 118.62(11) . . ?
C11 N1 C8 117.67(11) . . ?
N1 C8 C10 110.40(13) . . ?
N1 C8 C9 112.67(13) . . ?
C10 C8 C9 111.69(14) . . ?
N1 C8 H8 102.6(10) . . ?
C10 C8 H8 110.2(10) . . ?
C9 C8 H8 108.9(10) . . ?
C8 C9 H9A 109.5 . . ?
C8 C9 H9B 109.5 . . ?
H9A C9 H9B 109.5 . . ?
C8 C9 H9C 109.5 . . ?
H9A C9 H9C 109.5 . . ?
H9B C9 H9C 109.5 . . ?
C8 C10 H10A 109.5 . . ?
C8 C10 H10B 109.5 . . ?
H10A C10 H10B 109.5 . . ?
C8 C10 H10C 109.5 . . ?
H10A C10 H10C 109.5 . . ?
H10B C10 H10C 109.5 . . ?
O2 C11 N2 125.73(13) . . ?
O2 C11 N1 120.53(12) . . ?
N2 C11 N1 113.66(11) . . ?
C11 N2 C12 124.66(12) . . ?
C11 N2 H2N 117.8(11) . . ?
C12 N2 H2N 117.5(11) . . ?
N2 C12 C13 106.65(13) . . ?
N2 C12 C15 109.66(14) . . ?
C13 C12 C15 110.45(19) . . ?
N2 C12 C14 109.85(14) . . ?
C13 C12 C14 109.25(18) . . ?
C15 C12 C14 110.89(19) . . ?
C12 C13 H13A 109.5 . . ?
C12 C13 H13B 109.5 . . ?
H13A C13 H13B 109.5 . . ?
C12 C13 H13C 109.5 . . ?
H13A C13 H13C 109.5 . . ?
H13B C13 H13C 109.5 . . ?
C12 C14 H14A 109.5 . . ?
C12 C14 H14B 109.5 . . ?
H14A C14 H14B 109.5 . . ?
C12 C14 H14C 109.5 . . ?
H14A C14 H14C 109.5 . . ?
H14B C14 H14C 109.5 . . ?
C12 C15 H15A 109.5 . . ?
C12 C15 H15B 109.5 . . ?
H15A C15 H15B 109.5 . . ?
C12 C15 H15C 109.5 . . ?
H15A C15 H15C 109.5 . . ?
H15B C15 H15C 109.5 . . ?

loop_
_geom_bond_atom_site_label_1
_geom_bond_atom_site_label_2
_geom_bond_distance
_geom_bond_site_symmetry_2
_geom_bond_publ_flag
C1 C6 1.3852(19) . ?
C1 C2 1.391(2) . ?
C1 C7 1.4937(19) . ?
C2 C3 1.378(2) . ?
C2 H2 0.973(18) . ?
C3 C4 1.375(3) . ?
C3 H3 0.95(2) . ?
C4 C5 1.377(2) . ?
C4 H4 0.97(2) . ?
C5 C6 1.381(2) . ?
C5 H5 0.974(19) . ?
C6 H6 0.958(16) . ?
C7 O1 1.2234(15) . ?
C7 N1 1.3776(16) . ?
N1 C11 1.4343(16) . ?
N1 C8 1.4871(17) . ?
C8 C10 1.510(2) . ?
C8 C9 1.512(2) . ?
C8 H8 0.971(17) . ?
C9 H9A 0.9600 . ?
C9 H9B 0.9600 . ?
C9 H9C 0.9600 . ?
C10 H10A 0.9600 . ?
C10 H10B 0.9600 . ?
C10 H10C 0.9600 . ?
C11 O2 1.2121(16) . ?
C11 N2 1.3327(18) . ?
N2 C12 1.4767(17) . ?
N2 H2N 0.846(17) . ?
C12 C13 1.508(2) . ?
C12 C15 1.514(3) . ?
C12 C14 1.517(2) . ?
C13 H13A 0.9600 . ?
C13 H13B 0.9600 . ?
C13 H13C 0.9600 . ?
C14 H14A 0.9600 . ?
C14 H14B 0.9600 . ?
C14 H14C 0.9600 . ?
C15 H15A 0.9600 . ?
C15 H15B 0.9600 . ?
C15 H15C 0.9600 . ?

loop_
_geom_hbond_atom_site_label_D
_geom_hbond_atom_site_label_H
_geom_hbond_atom_site_label_A
_geom_hbond_distance_DH
_geom_hbond_distance_HA
_geom_hbond_distance_DA
_geom_hbond_angle_DHA
_geom_hbond_site_symmetry_A
_geom_hbond_publ_flag
N2 H2N O1 0.846(17) 2.315(18) 3.1575(16) 174.0(15) 2_565 ?

loop_
_geom_torsion_atom_site_label_1
_geom_torsion_atom_site_label_2
_geom_torsion_atom_site_label_3
_geom_torsion_atom_site_label_4
_geom_torsion
_geom_torsion_site_symmetry_1
_geom_torsion_site_symmetry_2
_geom_torsion_site_symmetry_3
_geom_torsion_site_symmetry_4
_geom_torsion_publ_flag
C6 C1 C2 C3 1.1(2) . . . . ?
C7 C1 C2 C3 174.68(14) . . . . ?
C1 C2 C3 C4 0.3(3) . . . . ?
C2 C3 C4 C5 -0.7(3) . . . . ?
C3 C4 C5 C6 -0.2(3) . . . . ?
C4 C5 C6 C1 1.6(2) . . . . ?
C2 C1 C6 C5 -2.0(2) . . . . ?
C7 C1 C6 C5 -175.84(13) . . . . ?
C6 C1 C7 O1 35.26(18) . . . . ?
C2 C1 C7 O1 -138.39(14) . . . . ?
C6 C1 C7 N1 -148.88(12) . . . . ?
C2 C1 C7 N1 37.47(18) . . . . ?
O1 C7 N1 C11 -161.44(13) . . . . ?
C1 C7 N1 C11 22.73(18) . . . . ?
O1 C7 N1 C8 22.73(19) . . . . ?
C1 C7 N1 C8 -153.10(12) . . . . ?
C7 N1 C8 C10 86.39(16) . . . . ?
C11 N1 C8 C10 -89.68(16) . . . . ?
C7 N1 C8 C9 -147.96(13) . . . . ?
C11 N1 C8 C9 35.96(18) . . . . ?
C7 N1 C11 O2 -130.52(16) . . . . ?
C8 N1 C11 O2 45.3(2) . . . . ?
C7 N1 C11 N2 52.52(18) . . . . ?
C8 N1 C11 N2 -131.61(13) . . . . ?
O2 C11 N2 C12 5.9(2) . . . . ?
N1 C11 N2 C12 -177.34(12) . . . . ?
C11 N2 C12 C13 176.63(16) . . . . ?
C11 N2 C12 C15 57.0(2) . . . . ?
C11 N2 C12 C14 -65.1(2) . . . . ?

loop_
_cod_related_entry_id
_cod_related_entry_database
_cod_related_entry_code
1 ChemSpider 30659031
